data_2212745
loop_
_publ_author_name
'Liu, Chong-Bo'
'Yi, Xiu-Guang'
'Wu, Zi-Sheng'
'Chen, Jun-Hui'
'Wen, Hui-Liang'

_publ_section_title
;
 Dimethyl 2-[2-(2-amino-6-chloropurin-9-yl)ethyl]malonate
;
_journal_coeditor_code YA2036
_journal_issue 3
_journal_name_full 'Acta Crystallographica Section E'
_journal_page_first o1113
_journal_page_last o1114
_journal_paper_doi 10.1107/S1600536807004552
_journal_volume 63
_journal_year 2007
_chemical_formula_iupac 'C12 H14 Cl N5 O4'
_chemical_formula_moiety 'C12 H14 Cl N5 O4'
_chemical_formula_sum 'C12 H14 Cl N5 O4'
_chemical_formula_weight 327.73
_chemical_name_systematic
;
Dimethyl 2-[2-(2-amino-6-chloropurin-9-yl)ethyl]malonate
;
_space_group_IT_number 2
_symmetry_cell_setting triclinic
_symmetry_space_group_name_Hall '-P 1'
_symmetry_space_group_name_H-M 'P -1'
_atom_sites_solution_hydrogens geom
_atom_sites_solution_primary direct
_atom_sites_solution_secondary difmap
_audit_creation_method SHELXL-97
_cell_angle_alpha 73.3340(10)
_cell_angle_beta 88.622(2)
_cell_angle_gamma 79.032(2)
_cell_formula_units_Z 2
_cell_length_a 5.2458(7)
_cell_length_b 11.1078(15)
_cell_length_c 13.1060(18)
_cell_measurement_reflns_used 2145
_cell_measurement_temperature 291(2)
_cell_measurement_theta_max 26.6
_cell_measurement_theta_min 3.0
_cell_volume 717.86(17)
_computing_cell_refinement 'SAINT (Bruker, 1998)'
_computing_data_collection 'SMART (Bruker, 1998)'
_computing_data_reduction SAINT
_computing_molecular_graphics 'SHELXTL (Bruker, 1998)'
_computing_publication_material SHELXTL
_computing_structure_refinement 'SHELXL97 (Sheldrick, 1997)'
_computing_structure_solution 'SHELXS97 (Sheldrick, 1997)'
_diffrn_ambient_temperature 291(2)
_diffrn_measured_fraction_theta_full 0.992
_diffrn_measured_fraction_theta_max 0.992
_diffrn_measurement_device_type 'Bruker SMART CCD detector'
_diffrn_measurement_method '\f and \w'
_diffrn_radiation_monochromator graphite
_diffrn_radiation_source 'fine-focus sealed tube'
_diffrn_radiation_type MoK\a
_diffrn_radiation_wavelength 0.71073
_diffrn_reflns_av_R_equivalents 0.015
_diffrn_reflns_av_sigmaI/netI 0.023
_diffrn_reflns_limit_h_max 6
_diffrn_reflns_limit_h_min -6
_diffrn_reflns_limit_k_max 13
_diffrn_reflns_limit_k_min -13
_diffrn_reflns_limit_l_max 15
_diffrn_reflns_limit_l_min -15
_diffrn_reflns_number 5520
_diffrn_reflns_theta_full 25.5
_diffrn_reflns_theta_max 25.5
_diffrn_reflns_theta_min 2.9
_diffrn_standards_decay_% 0
_diffrn_standards_interval_count 0
_diffrn_standards_number 0
_exptl_absorpt_coefficient_mu 0.29
_exptl_absorpt_correction_T_max 0.963
_exptl_absorpt_correction_T_min 0.821
_exptl_absorpt_correction_type multi-scan
_exptl_absorpt_process_details '(SADABS; Sheldrick, 1996)'
_exptl_crystal_colour colourless
_exptl_crystal_density_diffrn 1.516
_exptl_crystal_density_method 'not measured'
_exptl_crystal_description block
_exptl_crystal_F_000 340
_exptl_crystal_size_max 0.20
_exptl_crystal_size_mid 0.13
_exptl_crystal_size_min 0.13
_refine_diff_density_max 0.19
_refine_diff_density_min -0.16
_refine_ls_extinction_method none
_refine_ls_goodness_of_fit_ref 1.04
_refine_ls_hydrogen_treatment constr
_refine_ls_matrix_type full
_refine_ls_number_parameters 201
_refine_ls_number_reflns 2654
_refine_ls_number_restraints 0
_refine_ls_restrained_S_all 1.04
_refine_ls_R_factor_all 0.044
_refine_ls_R_factor_gt 0.034
_refine_ls_shift/su_max 0.000
_refine_ls_shift/su_mean 0.000
_refine_ls_structure_factor_coef Fsqd
_refine_ls_weighting_details 'calc w=1/[\s^2^(Fo^2^)+(0.0354P)^2^+0.2243P] where P=(Fo^2^+2Fc^2^)/3'
_refine_ls_weighting_scheme calc
_refine_ls_wR_factor_gt 0.080
_refine_ls_wR_factor_ref 0.087
_reflns_number_gt 2170
_reflns_number_total 2654
_reflns_threshold_expression I>2\s(I)
_cod_data_source_file ya2036.cif
_cod_data_source_block I
_cod_depositor_comments
;
The following automatic conversions were performed:
'_symmetry_cell_setting' value 'Triclinic' changed to 'triclinic'
according to '/home/saulius/struct/CIF-dictionaries/cif_core.dic'
dictionary named 'cif_core.dic' version 2.4.1 from 2010-06-29.

Automatic conversion script
Id: cif_fix_enum 1527 2010-12-29 10:47:43Z saulius 

The following automatic conversions were performed:

'_symmetry_cell_setting' value 'Triclinic' changed to 'triclinic'
according to /home/saulius/struct/CIF-dictionaries/cif_core.dic
dictionary named 'cif_core.dic' version 2.4.1 from 2010-06-29.

Automatic conversion script
Id: cif_fix_values 1715 2011-07-08 13:25:40Z adriana 
;
_cod_original_sg_symbol_Hall '-p 1'
_cod_database_code 2212745
_cod_database_fobs_code 2212745

loop_
_symmetry_equiv_pos_as_xyz
'x, y, z'
'-x, -y, -z'

loop_
_atom_site_type_symbol
_atom_site_label
_atom_site_fract_x
_atom_site_fract_y
_atom_site_fract_z
_atom_site_U_iso_or_equiv
_atom_site_adp_type
_atom_site_calc_flag
_atom_site_refinement_flags
_atom_site_occupancy
Cl Cl1 0.04375(10) 1.20201(5) 0.26804(4) 0.05175(16) Uani d . 1
O O1 0.2630(3) 0.44351(13) 0.11911(11) 0.0509(3) Uani d . 1
O O2 0.4535(3) 0.43747(14) 0.27221(12) 0.0572(4) Uani d . 1
O O3 -0.1448(3) 0.73801(13) 0.07302(11) 0.0558(4) Uani d . 1
O O4 0.2142(3) 0.75120(14) 0.15395(12) 0.0619(4) Uani d . 1
N N1 -0.2262(3) 0.78852(14) 0.32370(12) 0.0392(3) Uani d . 1
N N2 -0.2913(3) 0.99687(15) 0.22712(12) 0.0430(4) Uani d . 1
N N3 0.1211(3) 0.78325(14) 0.44523(11) 0.0380(3) Uani d . 1
N N4 0.2392(3) 0.99116(14) 0.41315(11) 0.0365(3) Uani d . 1
N N5 0.4439(3) 0.81730(15) 0.54447(12) 0.0462(4) Uani d . 1
H H5A 0.4693 0.7376 0.5800 0.055 Uiso calc R 1
H H5B 0.5356 0.8669 0.5593 0.055 Uiso calc R 1
C C1 -0.3621(3) 0.88667(18) 0.24310(14) 0.0429(4) Uani d . 1
H H1 -0.4947 0.8753 0.2030 0.051 Uiso calc R 1
C C2 -0.0520(3) 0.84183(17) 0.36495(13) 0.0353(4) Uani d . 1
C C3 0.2605(3) 0.86436(17) 0.46577(13) 0.0358(4) Uani d . 1
C C4 0.0646(3) 1.04109(16) 0.33410(13) 0.0366(4) Uani d . 1
C C5 -0.0940(3) 0.97003(16) 0.30443(13) 0.0356(4) Uani d . 1
C C6 -0.2531(4) 0.65413(18) 0.35867(16) 0.0460(5) Uani d . 1
H H6A -0.4026 0.6444 0.3217 0.055 Uiso calc R 1
H H6B -0.2857 0.6305 0.4343 0.055 Uiso calc R 1
C C7 -0.0144(4) 0.56313(18) 0.33831(15) 0.0449(4) Uani d . 1
H H7A -0.0248 0.4768 0.3802 0.054 Uiso calc R 1
H H7B 0.1384 0.5846 0.3636 0.054 Uiso calc R 1
C C8 0.0223(3) 0.56423(17) 0.22197(14) 0.0409(4) Uani d . 1
H H8 -0.1255 0.5361 0.1977 0.049 Uiso calc R 1
C C9 0.2710(4) 0.47412(17) 0.20979(15) 0.0429(4) Uani d . 1
C C10 0.0445(4) 0.69538(18) 0.14704(15) 0.0423(4) Uani d . 1
C C11 0.4920(4) 0.3588(2) 0.09725(19) 0.0594(6) Uani d . 1
H H11A 0.6410 0.3980 0.0946 0.089 Uiso calc R 1
H H11B 0.4668 0.3435 0.0301 0.089 Uiso calc R 1
H H11C 0.5191 0.2790 0.1527 0.089 Uiso calc R 1
C C12 -0.1434(6) 0.8616(2) -0.00429(18) 0.0745(7) Uani d . 1
H H12A -0.1570 0.9262 0.0320 0.112 Uiso calc R 1
H H12B -0.2879 0.8823 -0.0539 0.112 Uiso calc R 1
H H12C 0.0157 0.8579 -0.0420 0.112 Uiso calc R 1

loop_
_atom_site_aniso_label
_atom_site_aniso_U_11
_atom_site_aniso_U_22
_atom_site_aniso_U_33
_atom_site_aniso_U_12
_atom_site_aniso_U_13
_atom_site_aniso_U_23
Cl1 0.0601(3) 0.0401(3) 0.0535(3) -0.0167(2) -0.0042(2) -0.0059(2)
O1 0.0523(8) 0.0494(8) 0.0504(8) -0.0040(6) -0.0032(6) -0.0167(6)
O2 0.0492(8) 0.0556(9) 0.0666(9) -0.0034(7) -0.0162(7) -0.0203(7)
O3 0.0685(9) 0.0467(8) 0.0495(8) -0.0110(7) -0.0164(7) -0.0079(6)
O4 0.0592(9) 0.0565(9) 0.0740(10) -0.0297(7) -0.0022(8) -0.0126(8)
N1 0.0365(8) 0.0432(8) 0.0440(8) -0.0154(7) 0.0004(6) -0.0168(7)
N2 0.0385(8) 0.0493(9) 0.0425(9) -0.0081(7) -0.0045(7) -0.0151(7)
N3 0.0408(8) 0.0404(8) 0.0365(8) -0.0133(7) -0.0009(6) -0.0131(7)
N4 0.0369(8) 0.0411(8) 0.0358(8) -0.0132(6) 0.0022(6) -0.0141(7)
N5 0.0495(9) 0.0471(9) 0.0426(9) -0.0160(7) -0.0113(7) -0.0085(7)
C1 0.0361(10) 0.0538(12) 0.0430(10) -0.0102(9) -0.0040(8) -0.0192(9)
C2 0.0353(9) 0.0421(10) 0.0352(9) -0.0144(8) 0.0041(7) -0.0174(8)
C3 0.0360(9) 0.0429(10) 0.0327(9) -0.0116(8) 0.0030(7) -0.0148(8)
C4 0.0389(9) 0.0379(10) 0.0360(9) -0.0108(8) 0.0064(7) -0.0135(8)
C5 0.0351(9) 0.0387(10) 0.0355(9) -0.0079(7) 0.0005(7) -0.0141(8)
C6 0.0473(11) 0.0488(11) 0.0499(11) -0.0236(9) 0.0054(9) -0.0177(9)
C7 0.0501(11) 0.0418(10) 0.0453(10) -0.0179(9) -0.0015(8) -0.0103(8)
C8 0.0387(10) 0.0388(10) 0.0493(11) -0.0137(8) -0.0045(8) -0.0147(8)
C9 0.0446(11) 0.0338(10) 0.0506(11) -0.0142(8) -0.0032(9) -0.0079(8)
C10 0.0448(10) 0.0419(10) 0.0444(10) -0.0103(9) 0.0009(8) -0.0177(9)
C11 0.0575(13) 0.0533(13) 0.0683(14) -0.0043(10) 0.0051(11) -0.0230(11)
C12 0.113(2) 0.0506(13) 0.0519(13) -0.0117(13) -0.0094(13) -0.0039(11)

loop_
_atom_type_symbol
_atom_type_description
_atom_type_scat_dispersion_real
_atom_type_scat_dispersion_imag
_atom_type_scat_source
C C 0.0033 0.0016 'International Tables Vol C Tables 4.2.6.8 and 6.1.1.4'
H H 0.0000 0.0000 'International Tables Vol C Tables 4.2.6.8 and 6.1.1.4'
N N 0.0061 0.0033 'International Tables Vol C Tables 4.2.6.8 and 6.1.1.4'
O O 0.0106 0.0060 'International Tables Vol C Tables 4.2.6.8 and 6.1.1.4'
Cl Cl 0.1484 0.1585 'International Tables Vol C Tables 4.2.6.8 and 6.1.1.4'

loop_
_geom_angle_atom_site_label_1
_geom_angle_atom_site_label_2
_geom_angle_atom_site_label_3
_geom_angle
C9 O1 C11 116.19(15)
C10 O3 C12 116.88(17)
C2 N1 C1 105.66(14)
C2 N1 C6 126.09(15)
C1 N1 C6 128.23(15)
C1 N2 C5 102.85(15)
C2 N3 C3 111.92(14)
C4 N4 C3 117.49(14)
C3 N5 H5A 120.0
C3 N5 H5B 120.0
H5A N5 H5B 120.0
N2 C1 N1 115.03(15)
N2 C1 H1 122.5
N1 C1 H1 122.5
N3 C2 N1 127.40(16)
N3 C2 C5 127.45(15)
N1 C2 C5 105.15(15)
N5 C3 N3 118.04(16)
N5 C3 N4 115.35(15)
N3 C3 N4 126.61(15)
N4 C4 C5 122.47(16)
N4 C4 Cl1 116.46(13)
C5 C4 Cl1 121.07(13)
C4 C5 N2 134.64(16)
C4 C5 C2 114.06(15)
N2 C5 C2 111.30(15)
N1 C6 C7 113.17(15)
N1 C6 H6A 108.9
C7 C6 H6A 108.9
N1 C6 H6B 108.9
C7 C6 H6B 108.9
H6A C6 H6B 107.8
C6 C7 C8 115.31(16)
C6 C7 H7A 108.4
C8 C7 H7A 108.4
C6 C7 H7B 108.4
C8 C7 H7B 108.4
H7A C7 H7B 107.5
C9 C8 C7 111.09(15)
C9 C8 C10 105.60(14)
C7 C8 C10 113.75(15)
C9 C8 H8 108.8
C7 C8 H8 108.8
C10 C8 H8 108.8
O2 C9 O1 124.28(18)
O2 C9 C8 124.91(18)
O1 C9 C8 110.79(15)
O4 C10 O3 124.52(18)
O4 C10 C8 123.92(17)
O3 C10 C8 111.55(15)
O1 C11 H11A 109.5
O1 C11 H11B 109.5
H11A C11 H11B 109.5
O1 C11 H11C 109.5
H11A C11 H11C 109.5
H11B C11 H11C 109.5
O3 C12 H12A 109.5
O3 C12 H12B 109.5
H12A C12 H12B 109.5
O3 C12 H12C 109.5
H12A C12 H12C 109.5
H12B C12 H12C 109.5

loop_
_geom_bond_atom_site_label_1
_geom_bond_atom_site_label_2
_geom_bond_distance
Cl1 C4 1.7318(18)
O1 C9 1.330(2)
O1 C11 1.456(2)
O2 C9 1.204(2)
O3 C10 1.325(2)
O3 C12 1.455(3)
O4 C10 1.196(2)
N1 C2 1.375(2)
N1 C1 1.376(2)
N1 C6 1.464(2)
N2 C1 1.305(2)
N2 C5 1.395(2)
N3 C2 1.336(2)
N3 C3 1.348(2)
N4 C4 1.320(2)
N4 C3 1.363(2)
N5 C3 1.345(2)
N5 H5A 0.8600
N5 H5B 0.8600
C1 H1 0.9300
C2 C5 1.395(2)
C4 C5 1.381(2)
C6 C7 1.523(3)
C6 H6A 0.9700
C6 H6B 0.9700
C7 C8 1.529(3)
C7 H7A 0.9700
C7 H7B 0.9700
C8 C9 1.521(3)
C8 C10 1.529(3)
C8 H8 0.9800
C11 H11A 0.9600
C11 H11B 0.9600
C11 H11C 0.9600
C12 H12A 0.9600
C12 H12B 0.9600
C12 H12C 0.9600

loop_
_geom_hbond_atom_site_label_D
_geom_hbond_atom_site_label_H
_geom_hbond_atom_site_label_A
_geom_hbond_site_symmetry_A
_geom_hbond_distance_DH
_geom_hbond_distance_HA
_geom_hbond_distance_DA
_geom_hbond_angle_DHA
N5 H5B N4 2_676 0.86 2.25 3.109(2) 175.5
N5 H5A O2 2_666 0.86 2.30 3.107(2) 157.0
C1 H1 O4 1_455 0.930 2.450 3.313(2) 154.3

loop_
_geom_torsion_atom_site_label_1
_geom_torsion_atom_site_label_2
_geom_torsion_atom_site_label_3
_geom_torsion_atom_site_label_4
_geom_torsion
C5 N2 C1 N1 -0.8(2)
C2 N1 C1 N2 1.0(2)
C6 N1 C1 N2 -177.90(16)
C3 N3 C2 N1 -179.53(16)
C3 N3 C2 C5 0.9(2)
C1 N1 C2 N3 179.68(17)
C6 N1 C2 N3 -1.4(3)
C1 N1 C2 C5 -0.69(18)
C6 N1 C2 C5 178.21(15)
C2 N3 C3 N5 -179.47(15)
C2 N3 C3 N4 -0.8(2)
C4 N4 C3 N5 178.93(15)
C4 N4 C3 N3 0.3(2)
C3 N4 C4 C5 0.3(2)
C3 N4 C4 Cl1 -179.49(12)
N4 C4 C5 N2 179.31(18)
Cl1 C4 C5 N2 -0.9(3)
N4 C4 C5 C2 -0.3(2)
Cl1 C4 C5 C2 179.57(12)
C1 N2 C5 C4 -179.3(2)
C1 N2 C5 C2 0.29(19)
N3 C2 C5 C4 -0.4(3)
N1 C2 C5 C4 179.93(14)
N3 C2 C5 N2 179.90(16)
N1 C2 C5 N2 0.27(19)
C2 N1 C6 C7 -64.9(2)
C1 N1 C6 C7 113.8(2)
N1 C6 C7 C8 -74.0(2)
C6 C7 C8 C9 177.81(14)
C6 C7 C8 C10 58.8(2)
C11 O1 C9 O2 0.8(3)
C11 O1 C9 C8 179.19(15)
C7 C8 C9 O2 -21.5(2)
C10 C8 C9 O2 102.3(2)
C7 C8 C9 O1 160.08(15)
C10 C8 C9 O1 -76.14(17)
C12 O3 C10 O4 -0.2(3)
C12 O3 C10 C8 -179.25(17)
C9 C8 C10 O4 -59.9(2)
C7 C8 C10 O4 62.2(2)
C9 C8 C10 O3 119.12(16)
C7 C8 C10 O3 -118.79(17)

loop_
_cod_related_entry_id
_cod_related_entry_database
_cod_related_entry_code
1 ChemSpider 8124924
